data_4036727
loop_
_publ_author_name
'Mironov, Vladimir F.'
'Dimukhametov, Mudaris N.'
'Efimov, Sergey V.'
'Aminova, Roza M.'
'Karataeva, Farida Kh'
'Krivolapov, Dmitry B.'
'Mironova, Ekaterina V.'
'Klochkov, Vladimir V.'

_publ_section_title
;
 Stereoselective PCO/POC-Rearrangement of P-C-Cage Phosphorane in the
 Reaction of
 4,5-Dimethyl-2-(2-oxo-1,2-diphenyl)ethoxy-1,3,2-dioxaphospholane with
 Hexafluoroacetone.
;
_journal_issue 14
_journal_name_full 'The Journal of organic chemistry'
_journal_page_first 5837
_journal_page_last 5850
_journal_paper_doi 10.1021/acs.joc.6b00356
_journal_volume 81
_journal_year 2016
_chemical_formula_moiety 'C18 H19 O5 P'
_chemical_formula_sum 'C18 H19 O5 P'
_chemical_formula_weight 346.30
_space_group_crystal_system monoclinic
_space_group_IT_number 14
_space_group_name_Hall '-P 2yn'
_space_group_name_H-M_alt 'P 1 21/n 1'
_atom_sites_solution_hydrogens geom
_atom_sites_solution_primary direct
_atom_sites_solution_secondary geom
_audit_creation_method SHELXL-2013
_cell_angle_alpha 90
_cell_angle_beta 101.619(7)
_cell_angle_gamma 90
_cell_formula_units_Z 4
_cell_length_a 9.297(5)
_cell_length_b 12.571(6)
_cell_length_c 15.387(7)
_cell_measurement_reflns_used 4563
_cell_measurement_temperature 296(2)
_cell_measurement_theta_max 23.04
_cell_measurement_theta_min 2.24
_cell_volume 1761.5(15)
_computing_cell_refinement 'Bruker SAINT'
_computing_data_collection 'Bruker APEX2'
_computing_data_reduction 'Bruker SAINT'
_computing_molecular_graphics 'Bruker SHELXTL'
_computing_publication_material 'Bruker SHELXTL'
_computing_structure_refinement 'SHELXL-2013 (Sheldrick, 2013)'
_computing_structure_solution 'SHELXS-2013 (Sheldrick, 2013)'
_diffrn_ambient_temperature 293
_diffrn_measured_fraction_theta_full 0.999
_diffrn_measured_fraction_theta_max 0.999
_diffrn_measurement_device_type 'Bruker APEX-II CCD'
_diffrn_measurement_method \w-scan
_diffrn_radiation_probe x-ray
_diffrn_radiation_type MoK\a
_diffrn_radiation_wavelength 0.71073
_diffrn_reflns_av_R_equivalents 0.0617
_diffrn_reflns_av_unetI/netI 0.0591
_diffrn_reflns_Laue_measured_fraction_full 0.999
_diffrn_reflns_Laue_measured_fraction_max 0.999
_diffrn_reflns_limit_h_max 11
_diffrn_reflns_limit_h_min -11
_diffrn_reflns_limit_k_max 15
_diffrn_reflns_limit_k_min -15
_diffrn_reflns_limit_l_max 18
_diffrn_reflns_limit_l_min -18
_diffrn_reflns_number 13485
_diffrn_reflns_point_group_measured_fraction_full 0.999
_diffrn_reflns_point_group_measured_fraction_max 0.999
_diffrn_reflns_theta_full 25.242
_diffrn_reflns_theta_max 25.998
_diffrn_reflns_theta_min 2.110
_diffrn_source 'sealed tube'
_diffrn_source_type 'Smart Apex2'
_exptl_absorpt_coefficient_mu 0.180
_exptl_absorpt_correction_T_max 0.7459
_exptl_absorpt_correction_T_min 0.5129
_exptl_absorpt_correction_type multi-scan
_exptl_absorpt_process_details sadabs
_exptl_crystal_colour colorless
_exptl_crystal_density_diffrn 1.306
_exptl_crystal_description prism
_exptl_crystal_F_000 728
_exptl_crystal_size_max 0.250
_exptl_crystal_size_mid 0.220
_exptl_crystal_size_min 0.120
_refine_diff_density_max 0.194
_refine_diff_density_min -0.237
_refine_diff_density_rms 0.043
_refine_ls_extinction_method none
_refine_ls_goodness_of_fit_ref 1.000
_refine_ls_hydrogen_treatment constr
_refine_ls_matrix_type full
_refine_ls_number_parameters 219
_refine_ls_number_reflns 3460
_refine_ls_number_restraints 0
_refine_ls_restrained_S_all 1.000
_refine_ls_R_factor_all 0.1218
_refine_ls_R_factor_gt 0.0584
_refine_ls_shift/su_max 0.000
_refine_ls_shift/su_mean 0.000
_refine_ls_structure_factor_coef Fsqd
_refine_ls_weighting_details
;
 w=1/[\s^2^(Fo^2^)+(0.1000P)^2^]
 where P=(Fo^2^+2Fc^2^)/3
;
_refine_ls_weighting_scheme calc
_refine_ls_wR_factor_gt 0.1535
_refine_ls_wR_factor_ref 0.1880
_reflns_Friedel_coverage 0.000
_reflns_number_gt 1838
_reflns_number_total 3460
_reflns_threshold_expression 'I > 2\s(I)'
_cod_data_source_file jo6b00356_si_005.cif
_cod_data_source_block 11_1451982
_cod_original_sg_symbol_H-M 'P 21/n'
_cod_database_code 4036727
_shelx_space_group_comment
;
The symmetry employed for this shelxl refinement is uniquely defined
by the following loop, which should always be used as a source of
symmetry information in preference to the above space-group names.
They are only intended as comments.
;
_shelx_estimated_absorpt_t_min 0.951
_shelx_estimated_absorpt_t_max 0.976
_shelxl_version_number 2013-2

loop_
_space_group_symop_operation_xyz
'x, y, z'
'-x+1/2, y+1/2, -z+1/2'
'-x, -y, -z'
'x-1/2, -y-1/2, z-1/2'

loop_
_atom_site_label
_atom_site_type_symbol
_atom_site_fract_x
_atom_site_fract_y
_atom_site_fract_z
_atom_site_U_iso_or_equiv
_atom_site_adp_type
_atom_site_occupancy
_atom_site_site_symmetry_order
_atom_site_calc_flag
_atom_site_refinement_flags_posn
_atom_site_refinement_flags_adp
P2 P 0.80254(10) 0.34367(7) 0.52748(6) 0.0596(3) Uani 1 1 d . .
O3 O 0.7549(3) 0.22760(18) 0.54489(16) 0.0715(7) Uani 1 1 d . .
O4 O 0.7813(2) 0.35708(18) 0.42422(14) 0.0620(6) Uani 1 1 d . .
C11 C 0.7558(4) 0.3239(3) 0.2306(2) 0.0687(10) Uani 1 1 d . .
H11 H 0.7556 0.2546 0.2516 0.082 Uiso 1 1 calc R U
C9 C 1.0033(4) 0.2820(3) 0.3897(2) 0.0583(9) Uani 1 1 d . .
C16 C 1.1355(4) 0.2845(3) 0.3513(2) 0.0635(9) Uani 1 1 d . .
O1 O 0.6658(3) 0.40394(19) 0.54986(16) 0.0732(7) Uani 1 1 d . .
C10 C 0.8313(3) 0.4020(3) 0.2840(2) 0.0531(8) Uani 1 1 d . .
C5 C 0.5470(5) 0.3305(4) 0.5544(3) 0.1014(15) Uani 1 1 d . .
H5 H 0.5010 0.3265 0.4913 0.122 Uiso 1 1 calc R U
C4 C 0.6098(5) 0.2272(4) 0.5665(4) 0.1054(16) Uani 1 1 d . .
H4 H 0.6395 0.2279 0.6314 0.126 Uiso 1 1 calc R U
C7 C 0.4304(5) 0.3735(4) 0.5880(4) 0.131(2) Uani 1 1 d . .
H72 H 0.3472 0.3268 0.5745 0.196 Uiso 1 1 calc R U
H73 H 0.4045 0.4418 0.5615 0.196 Uiso 1 1 calc R U
H71 H 0.4594 0.3814 0.6512 0.196 Uiso 1 1 calc R U
C6 C 0.5429(6) 0.1263(4) 0.5564(4) 0.142(2) Uani 1 1 d . .
H62 H 0.4601 0.1257 0.5849 0.213 Uiso 1 1 calc R U
H61 H 0.6125 0.0733 0.5829 0.213 Uiso 1 1 calc R U
H63 H 0.5106 0.1110 0.4944 0.213 Uiso 1 1 calc R U
O5 O 0.9726(3) 0.2048(2) 0.43000(18) 0.0818(8) Uani 1 1 d . .
O2 O 0.9440(3) 0.3794(2) 0.57579(15) 0.0773(8) Uani 1 1 d . .
C8 C 0.9017(3) 0.3778(3) 0.3793(2) 0.0532(8) Uani 1 1 d . .
H8 H 0.9565 0.4403 0.4059 0.064 Uiso 1 1 calc R U
C12 C 0.6807(4) 0.3480(4) 0.1463(2) 0.0756(11) Uani 1 1 d . .
H12 H 0.6277 0.2952 0.1115 0.091 Uiso 1 1 calc R U
C15 C 0.8361(4) 0.5033(3) 0.2503(2) 0.0650(9) Uani 1 1 d . .
H15 H 0.8880 0.5564 0.2854 0.078 Uiso 1 1 calc R U
C14 C 0.7644(5) 0.5266(3) 0.1649(3) 0.0832(12) Uani 1 1 d . .
H14 H 0.7704 0.5945 0.1418 0.100 Uiso 1 1 calc R U
C17 C 1.1980(4) 0.3762(4) 0.3292(2) 0.0769(11) Uani 1 1 d . .
H17 H 1.1544 0.4413 0.3364 0.092 Uiso 1 1 calc R U
C19 C 1.3876(5) 0.2764(7) 0.2825(3) 0.117(2) Uani 1 1 d . .
H19 H 1.4708 0.2736 0.2577 0.140 Uiso 1 1 calc R U
C21 C 1.2020(5) 0.1874(4) 0.3399(3) 0.0870(13) Uani 1 1 d . .
H21 H 1.1619 0.1243 0.3558 0.104 Uiso 1 1 calc R U
C13 C 0.6833(4) 0.4482(4) 0.1136(2) 0.0825(12) Uani 1 1 d . .
H13 H 0.6309 0.4641 0.0570 0.099 Uiso 1 1 calc R U
C18 C 1.3262(5) 0.3728(5) 0.2962(3) 0.1051(16) Uani 1 1 d . .
H18 H 1.3705 0.4356 0.2833 0.126 Uiso 1 1 calc R U
C20 C 1.3266(6) 0.1852(5) 0.3053(3) 0.1108(17) Uani 1 1 d . .
H20 H 1.3699 0.1202 0.2973 0.133 Uiso 1 1 calc R U

loop_
_atom_site_aniso_label
_atom_site_aniso_U_11
_atom_site_aniso_U_22
_atom_site_aniso_U_33
_atom_site_aniso_U_23
_atom_site_aniso_U_13
_atom_site_aniso_U_12
P2 0.0673(6) 0.0602(6) 0.0515(5) -0.0009(4) 0.0124(4) -0.0115(5)
O3 0.0743(17) 0.0596(15) 0.0824(17) 0.0104(12) 0.0201(13) -0.0087(12)
O4 0.0516(13) 0.0814(17) 0.0530(13) 0.0018(11) 0.0105(10) -0.0074(11)
C11 0.063(2) 0.081(3) 0.060(2) -0.0034(19) 0.0072(18) -0.011(2)
C9 0.052(2) 0.069(2) 0.051(2) -0.0043(17) 0.0033(16) -0.0055(18)
C16 0.048(2) 0.090(3) 0.0490(19) -0.0050(19) 0.0011(16) 0.007(2)
O1 0.0820(17) 0.0671(16) 0.0789(17) -0.0015(13) 0.0361(13) -0.0056(13)
C10 0.0457(18) 0.064(2) 0.0498(19) -0.0049(16) 0.0114(15) -0.0013(16)
C5 0.102(3) 0.083(3) 0.136(4) -0.009(3) 0.065(3) -0.020(3)
C4 0.065(3) 0.084(3) 0.170(5) 0.038(3) 0.030(3) -0.009(2)
C7 0.082(3) 0.127(4) 0.196(6) 0.049(4) 0.061(4) 0.019(3)
C6 0.143(5) 0.106(4) 0.201(7) -0.035(4) 0.091(5) -0.056(3)
O5 0.0785(18) 0.0742(18) 0.092(2) 0.0120(15) 0.0162(15) 0.0017(14)
O2 0.0749(16) 0.0915(19) 0.0611(16) -0.0035(12) 0.0031(13) -0.0260(14)
C8 0.0446(17) 0.065(2) 0.0507(19) -0.0004(15) 0.0109(15) -0.0072(16)
C12 0.063(2) 0.100(3) 0.058(2) -0.012(2) 0.0004(18) -0.016(2)
C15 0.073(2) 0.062(2) 0.057(2) -0.0006(18) 0.0072(18) 0.0091(18)
C14 0.096(3) 0.081(3) 0.071(3) 0.013(2) 0.014(2) 0.028(2)
C17 0.058(2) 0.103(3) 0.071(3) -0.006(2) 0.0152(19) -0.003(2)
C19 0.057(3) 0.208(7) 0.086(4) -0.006(4) 0.017(2) 0.017(4)
C21 0.078(3) 0.107(3) 0.073(3) -0.010(2) 0.008(2) 0.024(3)
C13 0.073(3) 0.118(4) 0.052(2) 0.000(2) 0.002(2) 0.023(3)
C18 0.067(3) 0.156(5) 0.094(3) -0.001(3) 0.021(3) -0.017(3)
C20 0.085(4) 0.159(5) 0.089(4) -0.007(3) 0.019(3) 0.048(4)

loop_
_atom_type_symbol
_atom_type_description
_atom_type_scat_dispersion_real
_atom_type_scat_dispersion_imag
_atom_type_scat_source
C C 0.0033 0.0016 'International Tables Vol C Tables 4.2.6.8 and 6.1.1.4'
H H 0.0000 0.0000 'International Tables Vol C Tables 4.2.6.8 and 6.1.1.4'
O O 0.0106 0.0060 'International Tables Vol C Tables 4.2.6.8 and 6.1.1.4'
P P 0.1023 0.0942 'International Tables Vol C Tables 4.2.6.8 and 6.1.1.4'

loop_
_geom_angle_atom_site_label_1
_geom_angle_atom_site_label_2
_geom_angle_atom_site_label_3
_geom_angle
O2 P2 O3 117.47(15)
O2 P2 O4 113.77(14)
O3 P2 O4 106.93(13)
O2 P2 O1 115.39(15)
O3 P2 O1 98.19(14)
O4 P2 O1 103.10(13)
C4 O3 P2 110.5(2)
C8 O4 P2 123.26(18)
C12 C11 C10 120.4(4)
O5 C9 C16 121.6(3)
O5 C9 C8 118.7(3)
C16 C9 C8 119.7(3)
C17 C16 C21 119.1(4)
C17 C16 C9 123.4(4)
C21 C16 C9 117.4(4)
C5 O1 P2 111.1(2)
C11 C10 C15 119.0(3)
C11 C10 C8 120.3(3)
C15 C10 C8 120.7(3)
C7 C5 C4 129.2(4)
C7 C5 O1 115.2(4)
C4 C5 O1 106.9(4)
C6 C4 C5 130.4(4)
C6 C4 O3 112.8(4)
C5 C4 O3 110.0(3)
O4 C8 C10 105.9(2)
O4 C8 C9 109.3(3)
C10 C8 C9 113.5(3)
C13 C12 C11 120.6(4)
C14 C15 C10 120.5(4)
C15 C14 C13 119.6(4)
C16 C17 C18 120.4(4)
C20 C19 C18 119.9(5)
C20 C21 C16 119.9(5)
C12 C13 C14 119.7(4)
C19 C18 C17 119.8(5)
C19 C20 C21 120.9(5)

loop_
_geom_bond_atom_site_label_1
_geom_bond_atom_site_label_2
_geom_bond_distance
P2 O2 1.446(2)
P2 O3 1.564(2)
P2 O4 1.570(2)
P2 O1 1.576(3)
O3 C4 1.453(5)
O4 C8 1.452(4)
C11 C12 1.377(5)
C11 C10 1.378(5)
C9 O5 1.216(4)
C9 C16 1.467(5)
C9 C8 1.519(4)
C16 C17 1.364(5)
C16 C21 1.395(5)
O1 C5 1.452(5)
C10 C15 1.380(4)
C10 C8 1.512(4)
C5 C7 1.401(6)
C5 C4 1.421(6)
C4 C6 1.407(6)
C12 C13 1.358(5)
C15 C14 1.380(5)
C14 C13 1.387(6)
C17 C18 1.388(6)
C19 C20 1.356(7)
C19 C18 1.374(7)
C21 C20 1.368(6)
